data_7115994
loop_
_publ_author_name
'Yong Zheng'
'Yin-Yin Pan'
'Yan-Ping Ren'
'La-Sheng Long'
'Rong-Bin Huang'
'Lan-Sun Zheng'

_publ_section_title
;
 Reversible transformation between chiral and achiral Dy6Mo4 clusters
 through a symmetric operation
;
_journal_name_full Chem.Commun.
_journal_page_first 14728
_journal_paper_doi 10.1039/C4cc07047J
_journal_volume 50
_journal_year 2014
_chemical_absolute_configuration ad
_chemical_formula_moiety 'C56 H64 Dy6 Mo4 N4 O40, 2(C6 H15 N)'
_chemical_formula_sum 'C68 H132 Dy6 Mo4 N6 O58'
_chemical_formula_weight 3320.56
_chemical_name_systematic
;
 ? 
;
_space_group_crystal_system trigonal
_space_group_IT_number 154
_space_group_name_Hall 'P 32 2"'
_space_group_name_H-M_alt 'P 32 2 1'
_symmetry_space_group_name_Hall 'P 32 2"'
_symmetry_space_group_name_H-M 'P 32 2 1'
_atom_sites_solution_hydrogens geom
_atom_sites_solution_primary heavy
_atom_sites_solution_secondary difmap
_audit_creation_date 2013-04-18
_audit_creation_method
;
  Olex2 1.2
  (compiled Apr  9 2013 14:06:00, GUI svn.r4458)
;
_cell_angle_alpha 90.00
_cell_angle_beta 90.00
_cell_angle_gamma 120.00
_cell_formula_units_Z 3
_cell_length_a 22.0866(14)
_cell_length_b 22.0866(14)
_cell_length_c 19.183(3)
_cell_measurement_temperature 123(2)
_cell_volume 8104.1(15)
_computing_molecular_graphics
;
O. V. Dolomanov, L. J. Bourhis, R. J. Gildea, J. A. K. Howard and H. Puschmann,
OLEX2: a complete structure solution, refinement and analysis program.
J. Appl. Cryst. (2009). 42, 339-341.
;
_computing_publication_material
;
O. V. Dolomanov, L. J. Bourhis, R. J. Gildea, J. A. K. Howard and H. Puschmann,
OLEX2: a complete structure solution, refinement and analysis program.
J. Appl. Cryst. (2009). 42, 339-341.
;
_computing_structure_refinement
;
XL, G.M. Sheldrick, Acta Cryst.
(2008). A64, 112-122
;
_computing_structure_solution
;
XS, G.M. Sheldrick, Acta Cryst.
(2008). A64, 112-122
;
_diffrn_ambient_temperature 123.15
_diffrn_measured_fraction_theta_full 0.999
_diffrn_measured_fraction_theta_max 0.999
_diffrn_radiation_monochromator graphite
_diffrn_radiation_type MoK\a
_diffrn_radiation_wavelength 0.71073
_diffrn_reflns_av_R_equivalents 0.0000
_diffrn_reflns_av_unetI/netI 0.0484
_diffrn_reflns_limit_h_max 13
_diffrn_reflns_limit_h_min -27
_diffrn_reflns_limit_k_max 27
_diffrn_reflns_limit_k_min 0
_diffrn_reflns_limit_l_max 23
_diffrn_reflns_limit_l_min 0
_diffrn_reflns_number 10621
_diffrn_reflns_theta_full 26.00
_diffrn_reflns_theta_max 26.00
_diffrn_reflns_theta_min 1.50
_diffrn_source 'fine-focus sealed tube'
_exptl_absorpt_coefficient_mu 4.637
_exptl_absorpt_correction_T_max 0.1971
_exptl_absorpt_correction_T_min 0.1081
_exptl_absorpt_correction_type multi-scan
_exptl_crystal_colour 'clear yellowish yellow'
_exptl_crystal_colour_lustre clear
_exptl_crystal_colour_modifier yellowish
_exptl_crystal_colour_primary yellow
_exptl_crystal_density_diffrn 2.041
_exptl_crystal_density_method 'not measured'
_exptl_crystal_description block
_exptl_crystal_F_000 4830
_exptl_crystal_size_max 0.5
_exptl_crystal_size_mid 0.4
_exptl_crystal_size_min 0.3
_refine_diff_density_max 2.567
_refine_diff_density_min -0.866
_refine_diff_density_rms 0.195
_refine_ls_abs_structure_details 'Flack H D (1983), Acta Cryst. A39, 876-881'
_refine_ls_abs_structure_Flack 0.000(11)
_refine_ls_extinction_method none
_refine_ls_goodness_of_fit_ref 1.137
_refine_ls_hydrogen_treatment mixed
_refine_ls_matrix_type full
_refine_ls_number_parameters 561
_refine_ls_number_reflns 10621
_refine_ls_number_restraints 15
_refine_ls_restrained_S_all 1.137
_refine_ls_R_factor_all 0.0516
_refine_ls_R_factor_gt 0.0490
_refine_ls_shift/su_max 0.002
_refine_ls_shift/su_mean 0.000
_refine_ls_structure_factor_coef Fsqd
_refine_ls_weighting_details 'calc w=1/[\s^2^(Fo^2^)+(0.0639P)^2^+4.0483P] where P=(Fo^2^+2Fc^2^)/3'
_refine_ls_weighting_scheme calc
_refine_ls_wR_factor_gt 0.1118
_refine_ls_wR_factor_ref 0.1129
_reflns_number_gt 10194
_reflns_number_total 10621
_reflns_threshold_expression >2sigma(I)
_cod_data_source_file c4cc07047j2.cif
_cod_data_source_block complex_IIb
_cod_original_cell_volume 8103.9(13)
_cod_database_code 7115994
_olex2_refinement_description
;
1. Fixed Uiso
 At 1.2 times of:
  All C(H) groups, All C(H,H) groups, All N(H) groups
 At 1.5 times of:
  All C(H,H,H) groups
2. Restrained planarity
 C11, C12, C13, C14, C15, C16
 with sigma of 0.1
3. Uiso/Uaniso restraints and constraints
Uanis(C28) \\sim Ueq: with sigma of 0.1 and sigma for terminal atoms of 0.2
Uanis(C28) \\sim Ueq: with sigma of 0.1 and sigma for terminal atoms of 0.05
4.a Ternary CH refined with riding coordinates:
 C9(H9), C19(H19), N3(H3a)
4.b Secondary CH2 refined with riding coordinates:
 C8(H8a,H8b), C10(H10a,H10b), C18(H18a,H18b), C20(H20a,H20b), C33(H33a,H33b),
 C29(H29a,H29b)
4.c Me refined with riding coordinates:
 C22(H22a,H22b,H22c), C24(H24a,H24b,H24c), C26(H26a,H26b,H26c), C28(H28a,H28b,
 H28c), C34(H34a,H34b,H34c), C32(H32a,H32b,H32c), C30(H30a,H30b,H30c)
4.d Aromatic/amide H refined with riding coordinates:
 C2(H2), C3(H3), C4(H4), C5(H5), C7(H7), C12(H12), C13(H13), C14(H14),
 C15(H15), C17(H17), C31(H31)
;

loop_
_space_group_symop_id
_space_group_symop_operation_xyz
1 'x, y, z'
2 '-y, x-y, z+2/3'
3 '-x+y, -x, z+1/3'
4 'y, x, -z'
5 'x-y, -y, -z+1/3'
6 '-x, -x+y, -z+2/3'

loop_
_atom_site_label
_atom_site_type_symbol
_atom_site_fract_x
_atom_site_fract_y
_atom_site_fract_z
_atom_site_U_iso_or_equiv
_atom_site_adp_type
_atom_site_occupancy
_atom_site_symmetry_multiplicity
_atom_site_calc_flag
_atom_site_refinement_flags
Dy1 Dy 0.45367(2) -0.16894(2) 0.68311(2) 0.02371(10) Uani 1 1 d .
Dy2 Dy 0.63216(3) 0.0000 0.6667 0.02481(14) Uani 1 2 d S
Dy3 Dy 0.34577(3) -0.01812(2) 0.49843(3) 0.03540(13) Uani 1 1 d .
Dy4 Dy 0.26080(3) 0.0000 0.6667 0.0515(2) Uani 1 2 d S
Mo1 Mo 0.47758(4) -0.04044(4) 0.79279(4) 0.02402(17) Uani 1 1 d .
Mo2 Mo 0.32963(4) -0.12828(4) 0.62642(4) 0.02892(18) Uani 1 1 d .
N1 N 0.3491(4) -0.2616(4) 0.7406(4) 0.0298(18) Uani 1 1 d .
N2 N 0.3884(4) -0.0703(4) 0.4115(4) 0.0334(19) Uani 1 1 d .
C1 C 0.3925(5) -0.3339(5) 0.6352(5) 0.0231(18) Uani 1 1 d .
C2 C 0.4043(6) -0.3771(5) 0.5885(5) 0.034(2) Uani 1 1 d .
H2 H 0.4418 -0.3563 0.5561 0.040 Uiso 1 1 calc R
C3 C 0.3621(6) -0.4485(5) 0.5899(5) 0.035(2) Uani 1 1 d .
H3 H 0.3725 -0.4763 0.5598 0.043 Uiso 1 1 calc R
C4 C 0.3046(5) -0.4814(4) 0.6341(5) 0.030(2) Uani 1 1 d .
H4 H 0.2750 -0.5308 0.6334 0.036 Uiso 1 1 calc R
C5 C 0.2920(5) -0.4403(4) 0.6787(5) 0.028(2) Uani 1 1 d .
H5 H 0.2526 -0.4624 0.7087 0.034 Uiso 1 1 calc R
C6 C 0.3344(5) -0.3676(6) 0.6820(6) 0.036(2) Uani 1 1 d .
C7 C 0.3182(5) -0.3287(5) 0.7307(5) 0.029(2) Uani 1 1 d .
H7 H 0.2791 -0.3559 0.7600 0.034 Uiso 1 1 calc R
C8 C 0.3234(6) -0.2351(5) 0.7947(6) 0.038(2) Uani 1 1 d .
H8A H 0.2861 -0.2750 0.8208 0.046 Uiso 1 1 calc R
H8B H 0.3026 -0.2090 0.7731 0.046 Uiso 1 1 calc R
C9 C 0.3780(6) -0.1892(5) 0.8434(6) 0.040(3) Uani 1 1 d .
H9 H 0.3866 -0.2186 0.8771 0.048 Uiso 1 1 calc R
C10 C 0.3647(6) -0.1373(5) 0.8847(6) 0.043(3) Uani 1 1 d .
H10A H 0.3143 -0.1590 0.8958 0.052 Uiso 1 1 calc R
H10B H 0.3911 -0.1252 0.9290 0.052 Uiso 1 1 calc R
C11 C 0.3762(8) 0.0436(6) 0.3399(7) 0.060(4) Uani 1 1 d D
C12 C 0.3853(9) 0.1028(7) 0.2953(8) 0.084(6) Uani 1 1 d D
H12 H 0.3638 0.1289 0.3091 0.101 Uiso 1 1 calc R
C13 C 0.4227(10) 0.1205(6) 0.2365(9) 0.093(7) Uani 1 1 d D
H13 H 0.4264 0.1586 0.2101 0.111 Uiso 1 1 calc R
C14 C 0.4557(10) 0.0868(8) 0.2126(9) 0.087(6) Uani 1 1 d D
H14 H 0.4807 0.0996 0.1698 0.104 Uiso 1 1 calc R
C15 C 0.4513(8) 0.0318(6) 0.2540(7) 0.068(4) Uani 1 1 d D
H15 H 0.4754 0.0086 0.2387 0.081 Uiso 1 1 calc R
C16 C 0.4134(6) 0.0097(6) 0.3161(6) 0.048(3) Uani 1 1 d D
C17 C 0.4097(6) -0.0498(6) 0.3525(5) 0.042(3) Uani 1 1 d .
H17 H 0.4258 -0.0760 0.3273 0.050 Uiso 1 1 calc R
C18 C 0.3940(5) -0.1303(5) 0.4419(5) 0.032(2) Uani 1 1 d .
H18A H 0.4014 -0.1562 0.4039 0.039 Uiso 1 1 calc R
H18B H 0.4349 -0.1118 0.4735 0.039 Uiso 1 1 calc R
C19 C 0.3300(5) -0.1786(5) 0.4811(6) 0.037(2) Uani 1 1 d .
H19 H 0.2923 -0.2098 0.4479 0.044 Uiso 1 1 calc R
C20 C 0.3458(6) -0.2222(5) 0.5309(5) 0.037(2) Uani 1 1 d .
H20A H 0.3021 -0.2655 0.5434 0.044 Uiso 1 1 calc R
H20B H 0.3782 -0.2353 0.5089 0.044 Uiso 1 1 calc R
C21 C 0.5807(5) -0.0945(4) 0.5499(5) 0.027(2) Uani 1 1 d .
C22 C 0.5574(7) -0.1455(6) 0.4902(6) 0.049(3) Uani 1 1 d .
H22A H 0.5156 -0.1487 0.4686 0.073 Uiso 1 1 calc R
H22B H 0.5465 -0.1916 0.5075 0.073 Uiso 1 1 calc R
H22C H 0.5949 -0.1293 0.4555 0.073 Uiso 1 1 calc R
C23 C 0.6115(6) -0.1513(5) 0.7013(6) 0.040(2) Uani 1 1 d .
C24 C 0.6312(8) -0.2058(8) 0.6859(8) 0.068(4) Uani 1 1 d .
H24A H 0.6790 -0.1832 0.6676 0.101 Uiso 1 1 calc R
H24B H 0.5989 -0.2387 0.6513 0.101 Uiso 1 1 calc R
H24C H 0.6286 -0.2310 0.7289 0.101 Uiso 1 1 calc R
C25 C 0.3211(7) 0.1139(7) 0.5694(7) 0.055(3) Uani 1 1 d .
C26 C 0.3486(10) 0.1745(8) 0.5194(8) 0.081(5) Uani 1 1 d .
H26A H 0.3904 0.1796 0.4960 0.122 Uiso 1 1 calc R
H26B H 0.3607 0.2174 0.5451 0.122 Uiso 1 1 calc R
H26C H 0.3127 0.1658 0.4846 0.122 Uiso 1 1 calc R
C27 C 0.1768(8) -0.0593(10) 0.5169(11) 0.085(6) Uani 1 1 d .
C28 C 0.1097(10) -0.0837(13) 0.4753(11) 0.141(10) Uani 1 1 d U
H28A H 0.1146 -0.1002 0.4294 0.211 Uiso 1 1 calc R
H28B H 0.1009 -0.0447 0.4696 0.211 Uiso 1 1 calc R
H28C H 0.0705 -0.1219 0.5003 0.211 Uiso 1 1 calc R
O1 O 0.4362(3) -0.2664(3) 0.6349(4) 0.0313(15) Uani 1 1 d .
O2 O 0.4427(3) -0.1450(3) 0.8047(3) 0.0292(14) Uani 1 1 d .
O3 O 0.3860(3) -0.0769(3) 0.8449(3) 0.0323(16) Uani 1 1 d .
O4 O 0.3399(5) 0.0260(5) 0.3960(4) 0.056(2) Uani 1 1 d .
O5 O 0.3074(3) -0.1403(3) 0.5218(4) 0.0346(16) Uani 1 1 d .
O6 O 0.3773(3) -0.1805(3) 0.5922(3) 0.0281(14) Uani 1 1 d .
O7 O 0.5294(3) -0.0500(3) 0.7233(3) 0.0241(13) Uani 1 1 d .
O8 O 0.5362(4) -0.0058(4) 0.8602(4) 0.0368(16) Uani 1 1 d .
O9 O 0.4617(3) 0.0282(3) 0.7688(4) 0.0308(15) Uani 1 1 d .
O10 O 0.3071(3) -0.0599(4) 0.6158(4) 0.0369(16) Uani 1 1 d .
O11 O 0.2546(4) -0.1971(4) 0.6591(4) 0.0454(18) Uani 1 1 d .
O12 O 0.3911(3) -0.1041(3) 0.6955(3) 0.0292(14) Uani 1 1 d .
O13 O 0.5406(3) -0.1027(3) 0.5995(4) 0.0304(15) Uani 1 1 d .
O14 O 0.6427(4) -0.0412(4) 0.5502(4) 0.0403(17) Uani 1 1 d .
O15 O 0.5503(4) -0.1736(4) 0.7259(5) 0.0468(19) Uani 1 1 d .
O16 O 0.6538(4) -0.0894(4) 0.6930(5) 0.047(2) Uani 1 1 d .
O17 O 0.3332(4) 0.0661(4) 0.5635(5) 0.049(2) Uani 1 1 d .
O18 O 0.2849(6) 0.1136(5) 0.6230(6) 0.075(3) Uani 1 1 d .
O19 O 0.2259(5) -0.0568(5) 0.4884(5) 0.066(3) Uani 1 1 d .
O20 O 0.1795(5) -0.0362(7) 0.5809(7) 0.088(4) Uani 1 1 d .
C33 C 0.5221(15) -0.114(2) 0.9818(11) 0.156(14) Uani 1 1 d .
H33A H 0.5279 -0.0666 0.9781 0.187 Uiso 1 1 calc R
H33B H 0.4896 -0.1436 0.9448 0.187 Uiso 1 1 calc R
N3 N 0.6015(18) -0.1092(10) 0.9718(10) 0.181(14) Uani 1 1 d .
H3A H 0.6009 -0.1479 0.9918 0.217 Uiso 1 1 calc R
C29 C 0.6058(14) -0.1119(11) 0.8860(14) 0.122(8) Uani 1 1 d .
H29A H 0.5676 -0.1563 0.8670 0.146 Uiso 1 1 calc R
H29B H 0.6044 -0.0721 0.8639 0.146 Uiso 1 1 calc R
C31 C 0.6403(15) -0.0550(10) 1.0057(11) 0.139(11) Uani 1 1 d .
H31 H 0.6566 -0.0625 1.0489 0.167 Uiso 1 1 calc R
C34 C 0.4965(13) -0.1408(12) 1.0436(16) 0.137(10) Uani 1 1 d .
H34A H 0.4498 -0.1465 1.0487 0.205 Uiso 1 1 calc R
H34B H 0.5273 -0.1095 1.0801 0.205 Uiso 1 1 calc R
H34C H 0.4935 -0.1865 1.0480 0.205 Uiso 1 1 calc R
C32 C 0.6664(14) 0.0243(11) 0.9879(16) 0.143(11) Uani 1 1 d .
H32A H 0.7010 0.0544 1.0225 0.214 Uiso 1 1 calc R
H32B H 0.6266 0.0323 0.9885 0.214 Uiso 1 1 calc R
H32C H 0.6878 0.0352 0.9414 0.214 Uiso 1 1 calc R
C30 C 0.6664(16) -0.1073(13) 0.8778(16) 0.146(12) Uani 1 1 d .
H30A H 0.6758 -0.1080 0.8279 0.219 Uiso 1 1 calc R
H30B H 0.6664 -0.1469 0.9008 0.219 Uiso 1 1 calc R
H30C H 0.7029 -0.0635 0.8983 0.219 Uiso 1 1 calc R

loop_
_atom_site_aniso_label
_atom_site_aniso_U_11
_atom_site_aniso_U_22
_atom_site_aniso_U_33
_atom_site_aniso_U_23
_atom_site_aniso_U_13
_atom_site_aniso_U_12
Dy1 0.0256(2) 0.01489(19) 0.0284(2) 0.00035(16) 0.00650(17) 0.00844(17)
Dy2 0.0212(2) 0.0172(3) 0.0347(3) 0.0032(2) 0.00162(12) 0.00861(14)
Dy3 0.0326(3) 0.0295(2) 0.0432(3) -0.0094(2) -0.0173(2) 0.0149(2)
Dy4 0.0314(3) 0.0603(5) 0.0724(6) -0.0246(4) -0.0123(2) 0.0302(3)
Mo1 0.0272(4) 0.0160(4) 0.0269(4) -0.0015(3) 0.0025(3) 0.0094(3)
Mo2 0.0203(4) 0.0247(4) 0.0358(5) -0.0046(3) 0.0019(3) 0.0067(3)
N1 0.022(4) 0.025(4) 0.038(5) 0.001(3) 0.004(3) 0.009(3)
N2 0.024(4) 0.033(5) 0.031(5) -0.003(4) -0.016(3) 0.006(4)
C1 0.031(5) 0.020(4) 0.031(5) 0.000(4) -0.008(4) 0.023(4)
C2 0.043(6) 0.038(6) 0.028(5) 0.010(4) 0.002(4) 0.026(5)
C3 0.063(7) 0.025(5) 0.037(6) -0.014(4) -0.021(5) 0.035(5)
C4 0.026(5) 0.011(4) 0.042(6) -0.004(4) -0.010(4) 0.002(4)
C5 0.028(5) 0.012(4) 0.039(6) 0.003(4) -0.002(4) 0.004(4)
C6 0.031(5) 0.040(6) 0.043(6) 0.016(5) -0.006(4) 0.022(5)
C7 0.021(4) 0.029(5) 0.033(5) 0.001(4) 0.002(4) 0.011(4)
C8 0.049(6) 0.021(5) 0.045(6) 0.012(4) 0.022(5) 0.018(5)
C9 0.044(6) 0.014(4) 0.046(6) 0.007(4) 0.030(5) 0.003(4)
C10 0.052(7) 0.025(5) 0.046(6) -0.006(5) 0.011(5) 0.014(5)
C11 0.087(10) 0.032(6) 0.041(7) -0.005(5) -0.046(7) 0.015(7)
C12 0.145(17) 0.057(9) 0.058(10) -0.026(8) -0.065(11) 0.057(11)
C13 0.160(18) 0.023(6) 0.068(11) 0.008(6) -0.056(12) 0.026(9)
C14 0.106(14) 0.037(8) 0.071(10) 0.003(7) -0.012(9) 0.002(9)
C15 0.089(11) 0.024(6) 0.062(9) 0.007(6) -0.019(8) 0.008(7)
C16 0.047(7) 0.038(6) 0.029(6) -0.011(5) -0.017(5) -0.001(5)
C17 0.055(7) 0.033(6) 0.027(6) -0.012(4) -0.020(5) 0.015(5)
C18 0.032(5) 0.018(4) 0.027(5) -0.011(4) -0.015(4) -0.003(4)
C19 0.023(5) 0.023(5) 0.053(7) -0.018(5) -0.012(4) 0.002(4)
C20 0.044(6) 0.015(4) 0.034(6) -0.017(4) -0.009(4) 0.002(4)
C21 0.046(6) 0.009(4) 0.024(5) 0.008(3) 0.012(4) 0.012(4)
C22 0.056(7) 0.039(6) 0.048(7) -0.014(5) 0.015(6) 0.022(6)
C23 0.052(7) 0.028(5) 0.047(6) 0.007(5) -0.007(5) 0.024(5)
C24 0.073(10) 0.064(9) 0.085(10) 0.033(8) 0.042(8) 0.048(8)
C25 0.049(7) 0.052(7) 0.072(9) -0.018(6) -0.028(7) 0.032(6)
C26 0.134(15) 0.057(9) 0.082(11) -0.022(8) -0.036(10) 0.069(10)
C27 0.031(7) 0.092(13) 0.136(17) -0.027(11) -0.024(9) 0.034(8)
C28 0.064(11) 0.18(2) 0.123(16) -0.108(16) -0.049(11) 0.023(13)
O1 0.033(4) 0.018(3) 0.041(4) 0.001(3) 0.018(3) 0.011(3)
O2 0.036(4) 0.009(3) 0.037(4) 0.011(3) 0.009(3) 0.007(3)
O3 0.037(4) 0.027(3) 0.032(4) -0.004(3) 0.015(3) 0.016(3)
O4 0.076(6) 0.059(5) 0.040(5) -0.001(4) -0.033(4) 0.039(5)
O5 0.031(4) 0.031(4) 0.035(4) -0.008(3) -0.009(3) 0.011(3)
O6 0.030(3) 0.017(3) 0.029(3) -0.003(3) 0.000(3) 0.005(3)
O7 0.027(3) 0.025(3) 0.021(3) -0.003(2) 0.006(2) 0.014(3)
O8 0.046(4) 0.030(4) 0.039(4) -0.008(3) -0.009(3) 0.022(3)
O9 0.027(3) 0.017(3) 0.046(4) -0.003(3) -0.003(3) 0.009(3)
O10 0.029(3) 0.035(4) 0.049(4) -0.016(3) -0.007(3) 0.019(3)
O11 0.042(4) 0.036(4) 0.053(5) 0.000(3) 0.008(4) 0.016(4)
O12 0.025(3) 0.025(3) 0.029(3) 0.000(3) 0.006(3) 0.006(3)
O13 0.028(3) 0.014(3) 0.047(4) 0.002(3) 0.012(3) 0.008(3)
O14 0.028(4) 0.036(4) 0.050(5) 0.012(3) 0.018(3) 0.011(3)
O15 0.040(4) 0.029(4) 0.075(6) 0.010(4) 0.001(4) 0.019(3)
O16 0.029(4) 0.030(4) 0.078(6) 0.003(4) -0.010(4) 0.011(3)
O17 0.041(4) 0.045(5) 0.070(6) -0.012(4) -0.015(4) 0.028(4)
O18 0.073(7) 0.063(6) 0.110(9) -0.041(6) -0.035(6) 0.050(6)
O19 0.040(5) 0.058(6) 0.087(7) -0.026(5) -0.040(5) 0.014(4)
O20 0.029(5) 0.109(9) 0.112(9) -0.035(7) -0.035(5) 0.025(5)
C33 0.16(2) 0.33(4) 0.093(15) 0.07(2) 0.031(15) 0.21(3)
N3 0.40(4) 0.088(13) 0.083(13) 0.013(10) -0.015(18) 0.14(2)
C29 0.13(2) 0.064(12) 0.16(2) 0.020(13) -0.028(18) 0.042(14)
C31 0.21(3) 0.051(10) 0.083(14) -0.007(10) 0.018(16) 0.013(14)
C34 0.112(18) 0.084(15) 0.21(3) 0.037(18) 0.004(19) 0.049(14)
C32 0.13(2) 0.073(14) 0.23(3) 0.023(17) 0.02(2) 0.049(14)
C30 0.17(3) 0.088(16) 0.18(3) -0.017(16) -0.09(2) 0.066(18)

loop_
_atom_type_symbol
_atom_type_description
_atom_type_scat_dispersion_real
_atom_type_scat_dispersion_imag
_atom_type_scat_source
C C 0.0033 0.0016 'International Tables Vol C Tables 4.2.6.8 and 6.1.1.4'
H H 0.0000 0.0000 'International Tables Vol C Tables 4.2.6.8 and 6.1.1.4'
N N 0.0061 0.0033 'International Tables Vol C Tables 4.2.6.8 and 6.1.1.4'
O O 0.0106 0.0060 'International Tables Vol C Tables 4.2.6.8 and 6.1.1.4'
Mo Mo -1.6832 0.6857 'International Tables Vol C Tables 4.2.6.8 and 6.1.1.4'
Dy Dy -0.1892 4.4098 'International Tables Vol C Tables 4.2.6.8 and 6.1.1.4'

loop_
_geom_angle_atom_site_label_1
_geom_angle_atom_site_label_2
_geom_angle_atom_site_label_3
_geom_angle
_geom_angle_site_symmetry_1
_geom_angle_site_symmetry_3
Mo1 Dy1 Dy2 65.182(16) . .
Mo1 Dy1 Mo2 77.74(2) . .
Mo2 Dy1 Dy2 106.413(18) . .
N1 Dy1 Dy2 157.74(19) . .
N1 Dy1 Mo1 96.19(19) . .
N1 Dy1 Mo2 79.63(19) . .
O1 Dy1 Dy2 120.59(16) . .
O1 Dy1 Mo1 166.12(19) . .
O1 Dy1 Mo2 110.41(19) . .
O1 Dy1 N1 75.0(2) . .
O1 Dy1 O2 129.1(2) . .
O1 Dy1 O6 79.4(2) . .
O1 Dy1 O7 152.1(2) . .
O1 Dy1 O12 137.8(2) . .
O1 Dy1 O13 90.6(2) . .
O1 Dy1 O15 79.7(3) . .
O2 Dy1 Dy2 91.89(14) . .
O2 Dy1 Mo1 37.35(13) . .
O2 Dy1 Mo2 93.86(16) . .
O2 Dy1 N1 66.1(2) . .
O2 Dy1 O12 68.5(2) . .
O6 Dy1 Dy2 112.07(15) . .
O6 Dy1 Mo1 110.99(15) . .
O6 Dy1 Mo2 34.50(16) . .
O6 Dy1 N1 85.3(2) . .
O6 Dy1 O2 126.3(2) . .
O6 Dy1 O7 115.0(2) . .
O6 Dy1 O12 63.3(2) . .
O6 Dy1 O13 83.1(2) . .
O7 Dy1 Dy2 32.96(13) . .
O7 Dy1 Mo1 32.25(13) . .
O7 Dy1 Mo2 91.49(14) . .
O7 Dy1 N1 127.7(2) . .
O7 Dy1 O2 63.23(19) . .
O7 Dy1 O12 67.8(2) . .
O12 Dy1 Dy2 92.57(14) . .
O12 Dy1 Mo1 48.75(15) . .
O12 Dy1 Mo2 29.13(15) . .
O12 Dy1 N1 82.7(2) . .
O13 Dy1 Dy2 39.14(16) . .
O13 Dy1 Mo1 99.58(15) . .
O13 Dy1 Mo2 97.46(16) . .
O13 Dy1 N1 163.0(2) . .
O13 Dy1 O2 130.9(2) . .
O13 Dy1 O7 68.9(2) . .
O13 Dy1 O12 103.0(2) . .
O15 Dy1 Dy2 63.69(18) . .
O15 Dy1 Mo1 93.2(2) . .
O15 Dy1 Mo2 169.05(18) . .
O15 Dy1 N1 107.8(3) . .
O15 Dy1 O2 82.2(3) . .
O15 Dy1 O6 151.4(3) . .
O15 Dy1 O7 77.6(2) . .
O15 Dy1 O12 141.9(2) . .
O15 Dy1 O13 77.8(3) . .
Dy1 Dy2 Dy1 114.794(19) . 5_556
C21 Dy2 Dy1 116.45(17) . 5_556
C21 Dy2 Dy1 61.32(18) 5_556 5_556
C21 Dy2 Dy1 61.32(18) . .
C21 Dy2 Dy1 116.45(17) 5_556 .
C21 Dy2 C21 176.3(4) 5_556 .
O7 Dy2 Dy1 36.03(15) 5_556 5_556
O7 Dy2 Dy1 89.14(15) . 5_556
O7 Dy2 Dy1 89.14(16) 5_556 .
O7 Dy2 Dy1 36.03(15) . .
O7 Dy2 C21 94.8(2) 5_556 5_556
O7 Dy2 C21 94.8(2) . .
O7 Dy2 C21 82.3(2) . 5_556
O7 Dy2 C21 82.3(2) 5_556 .
O7 Dy2 O7 80.3(3) . 5_556
O7 Dy2 O13 79.3(2) . 5_556
O7 Dy2 O13 69.2(2) 5_556 5_556
O7 Dy2 O13 69.2(2) . .
O7 Dy2 O13 79.3(2) 5_556 .
O7 Dy2 O14 84.9(2) 5_556 .
O7 Dy2 O14 84.9(2) . 5_556
O7 Dy2 O14 121.0(2) 5_556 5_556
O7 Dy2 O14 121.0(2) . .
O7 Dy2 O16 93.6(3) . .
O7 Dy2 O16 155.1(2) 5_556 .
O7 Dy2 O16 93.6(3) 5_556 5_556
O7 Dy2 O16 155.1(2) . 5_556
O13 Dy2 Dy1 115.05(15) 5_556 .
O13 Dy2 Dy1 36.46(14) 5_556 5_556
O13 Dy2 Dy1 36.46(14) . .
O13 Dy2 Dy1 115.05(15) . 5_556
O13 Dy2 C21 151.5(2) 5_556 .
O13 Dy2 C21 25.7(2) . .
O13 Dy2 C21 25.7(2) 5_556 5_556
O13 Dy2 C21 151.5(2) . 5_556
O13 Dy2 O13 138.6(3) 5_556 .
O14 Dy2 Dy1 110.14(17) . 5_556
O14 Dy2 Dy1 87.51(15) 5_556 5_556
O14 Dy2 Dy1 87.51(15) . .
O14 Dy2 Dy1 110.14(17) 5_556 .
O14 Dy2 C21 156.0(2) . 5_556
O14 Dy2 C21 156.0(2) 5_556 .
O14 Dy2 C21 26.4(2) . .
O14 Dy2 C21 26.4(2) 5_556 5_556
O14 Dy2 O13 52.0(2) . .
O14 Dy2 O13 144.4(2) . 5_556
O14 Dy2 O13 144.4(2) 5_556 .
O14 Dy2 O13 52.0(2) 5_556 5_556
O14 Dy2 O14 147.6(3) 5_556 .
O16 Dy2 Dy1 168.9(2) 5_556 .
O16 Dy2 Dy1 72.71(18) . .
O16 Dy2 Dy1 72.71(18) 5_556 5_556
O16 Dy2 Dy1 168.9(2) . 5_556
O16 Dy2 C21 108.4(3) 5_556 .
O16 Dy2 C21 74.1(3) . .
O16 Dy2 C21 74.1(3) 5_556 5_556
O16 Dy2 C21 108.4(3) . 5_556
O16 Dy2 O13 133.8(3) 5_556 .
O16 Dy2 O13 75.9(2) . .
O16 Dy2 O13 75.9(2) 5_556 5_556
O16 Dy2 O13 133.8(3) . 5_556
O16 Dy2 O14 77.5(3) . .
O16 Dy2 O14 82.1(3) 5_556 .
O16 Dy2 O14 77.5(3) 5_556 5_556
O16 Dy2 O14 82.1(3) . 5_556
O16 Dy2 O16 101.2(4) . 5_556
Mo1 Dy3 Dy4 105.56(2) 5_556 .
Mo2 Dy3 Dy4 65.221(19) . .
Mo2 Dy3 Mo1 78.30(2) . 5_556
N2 Dy3 Dy4 159.1(2) . .
N2 Dy3 Mo1 74.09(17) . 5_556
N2 Dy3 Mo2 94.7(2) . .
O3 Dy3 Dy4 110.23(16) 5_556 .
O3 Dy3 Mo1 35.11(15) 5_556 5_556
O3 Dy3 Mo2 111.89(14) 5_556 .
O3 Dy3 N2 81.8(2) 5_556 .
O3 Dy3 O5 127.8(2) 5_556 .
O3 Dy3 O9 63.7(2) 5_556 5_556
O3 Dy3 O10 115.5(2) 5_556 .
O4 Dy3 Dy4 123.8(3) . .
O4 Dy3 Mo1 109.7(3) . 5_556
O4 Dy3 Mo2 163.2(2) . .
O4 Dy3 N2 74.2(3) . .
O4 Dy3 O3 79.5(3) . 5_556
O4 Dy3 O5 125.8(3) . .
O4 Dy3 O9 136.7(3) . 5_556
O4 Dy3 O10 154.3(3) . .
O4 Dy3 O17 93.8(3) . .
O4 Dy3 O19 77.6(4) . .
O5 Dy3 Dy4 92.48(17) . .
O5 Dy3 Mo1 94.58(16) . 5_556
O5 Dy3 Mo2 37.51(16) . .
O5 Dy3 N2 66.9(3) . .
O9 Dy3 Dy4 91.41(16) 5_556 .
O9 Dy3 Mo1 29.10(15) 5_556 5_556
O9 Dy3 Mo2 49.27(15) 5_556 .
O9 Dy3 N2 78.5(2) 5_556 .
O9 Dy3 O5 69.6(2) 5_556 .
O9 Dy3 O10 67.9(2) 5_556 .
O10 Dy3 Dy4 33.21(16) . .
O10 Dy3 Mo1 92.17(16) . 5_556
O10 Dy3 Mo2 32.01(16) . .
O10 Dy3 N2 126.5(3) . .
O10 Dy3 O5 62.9(2) . .
O17 Dy3 Dy4 39.0(2) . .
O17 Dy3 Mo1 97.05(18) . 5_556
O17 Dy3 Mo2 100.0(2) . .
O17 Dy3 N2 161.0(3) . .
O17 Dy3 O3 81.5(3) . 5_556
O17 Dy3 O5 131.4(3) . .
O17 Dy3 O9 102.1(2) . 5_556
O17 Dy3 O10 69.6(3) . .
O19 Dy3 Dy4 65.7(2) . .
O19 Dy3 Mo1 171.1(3) . 5_556
O19 Dy3 Mo2 96.0(3) . .
O19 Dy3 N2 113.5(3) . .
O19 Dy3 O3 147.3(3) . 5_556
O19 Dy3 O5 84.7(3) . .
O19 Dy3 O9 145.0(3) . 5_556
O19 Dy3 O10 79.6(3) . .
O19 Dy3 O17 77.0(3) . .
Dy3 Dy4 Dy3 114.77(2) 5_556 .
C25 Dy4 Dy3 117.5(2) . 5_556
C25 Dy4 Dy3 117.5(2) 5_556 .
C25 Dy4 Dy3 60.6(3) . .
C25 Dy4 Dy3 60.6(3) 5_556 5_556
C25 Dy4 C25 177.0(5) 5_556 .
O10 Dy4 Dy3 90.32(18) . 5_556
O10 Dy4 Dy3 35.97(19) 5_556 5_556
O10 Dy4 Dy3 90.32(18) 5_556 .
O10 Dy4 Dy3 35.97(19) . .
O10 Dy4 C25 82.9(3) 5_556 .
O10 Dy4 C25 94.9(3) . .
O10 Dy4 C25 94.9(3) 5_556 5_556
O10 Dy4 C25 82.9(3) . 5_556
O10 Dy4 O10 83.6(3) 5_556 .
O10 Dy4 O17 69.9(3) 5_556 5_556
O10 Dy4 O17 80.0(3) . 5_556
O10 Dy4 O17 69.9(3) . .
O10 Dy4 O17 80.0(3) 5_556 .
O10 Dy4 O18 121.6(3) 5_556 5_556
O10 Dy4 O18 85.3(3) . 5_556
O10 Dy4 O18 85.3(3) 5_556 .
O10 Dy4 O18 121.6(3) . .
O10 Dy4 O20 89.4(4) 5_556 5_556
O10 Dy4 O20 158.1(4) . 5_556
O10 Dy4 O20 89.4(4) . .
O10 Dy4 O20 158.1(4) 5_556 .
O17 Dy4 Dy3 36.56(18) . .
O17 Dy4 Dy3 36.56(18) 5_556 5_556
O17 Dy4 Dy3 115.44(17) 5_556 .
O17 Dy4 Dy3 115.44(17) . 5_556
O17 Dy4 C25 25.0(3) . .
O17 Dy4 C25 25.0(3) 5_556 5_556
O17 Dy4 C25 152.7(3) 5_556 .
O17 Dy4 C25 152.7(3) . 5_556
O17 Dy4 O17 139.4(3) 5_556 .
O18 Dy4 Dy3 111.6(2) . 5_556
O18 Dy4 Dy3 87.2(3) 5_556 5_556
O18 Dy4 Dy3 87.2(3) . .
O18 Dy4 Dy3 111.6(2) 5_556 .
O18 Dy4 C25 155.2(3) . 5_556
O18 Dy4 C25 155.2(3) 5_556 .
O18 Dy4 C25 26.8(3) . .
O18 Dy4 C25 26.8(3) 5_556 5_556
O18 Dy4 O17 145.5(3) 5_556 .
O18 Dy4 O17 51.7(3) . .
O18 Dy4 O17 145.5(3) . 5_556
O18 Dy4 O17 51.7(3) 5_556 5_556
O18 Dy4 O18 145.6(5) 5_556 .
O20 Dy4 Dy3 165.4(3) . 5_556
O20 Dy4 Dy3 72.3(3) 5_556 5_556
O20 Dy4 Dy3 165.4(3) 5_556 .
O20 Dy4 Dy3 72.3(3) . .
O20 Dy4 C25 77.0(4) . .
O20 Dy4 C25 104.8(4) 5_556 .
O20 Dy4 C25 77.0(4) 5_556 5_556
O20 Dy4 C25 104.8(4) . 5_556
O20 Dy4 O17 129.3(4) 5_556 .
O20 Dy4 O17 78.1(4) . .
O20 Dy4 O17 129.3(4) . 5_556
O20 Dy4 O17 78.1(4) 5_556 5_556
O20 Dy4 O18 78.2(4) 5_556 .
O20 Dy4 O18 80.8(4) . .
O20 Dy4 O18 80.8(4) 5_556 5_556
O20 Dy4 O18 78.2(4) . 5_556
O20 Dy4 O20 104.0(6) 5_556 .
Dy1 Mo1 Dy3 128.92(3) . 5_556
O2 Mo1 Dy1 46.02(18) . .
O2 Mo1 Dy3 117.57(18) . 5_556
O3 Mo1 Dy1 105.63(18) . .
O3 Mo1 Dy3 42.61(19) . 5_556
O3 Mo1 O2 76.1(3) . .
O7 Mo1 Dy1 44.87(19) . .
O7 Mo1 Dy3 145.74(19) . 5_556
O7 Mo1 O2 81.7(3) . .
O7 Mo1 O3 150.2(3) . .
O8 Mo1 Dy1 127.9(2) . .
O8 Mo1 Dy3 100.7(2) . 5_556
O8 Mo1 O2 101.1(3) . .
O8 Mo1 O3 100.7(3) . .
O8 Mo1 O7 102.9(3) . .
O8 Mo1 O9 104.0(3) . .
O9 Mo1 Dy1 122.9(2) . .
O9 Mo1 Dy3 41.4(2) . 5_556
O9 Mo1 O2 150.0(3) . .
O9 Mo1 O3 83.3(3) . .
O9 Mo1 O7 108.1(3) . .
Dy3 Mo2 Dy1 127.53(3) . .
O5 Mo2 Dy1 116.3(2) . .
O5 Mo2 Dy3 46.26(19) . .
O6 Mo2 Dy1 41.18(18) . .
O6 Mo2 Dy3 106.26(18) . .
O6 Mo2 O5 76.5(3) . .
O10 Mo2 Dy1 146.1(2) . .
O10 Mo2 Dy3 44.7(2) . .
O10 Mo2 O5 81.5(3) . .
O10 Mo2 O6 150.8(3) . .
O11 Mo2 Dy1 101.2(3) . .
O11 Mo2 Dy3 128.2(3) . .
O11 Mo2 O5 100.4(3) . .
O11 Mo2 O6 99.3(3) . .
O11 Mo2 O10 103.5(3) . .
O11 Mo2 O12 104.4(3) . .
O12 Mo2 Dy1 42.1(2) . .
O12 Mo2 Dy3 122.7(2) . .
O12 Mo2 O5 150.0(3) . .
O12 Mo2 O6 82.9(3) . .
O12 Mo2 O10 108.5(3) . .
C7 N1 Dy1 128.6(6) . .
C7 N1 C8 118.7(8) . .
C8 N1 Dy1 112.5(6) . .
C17 N2 Dy3 128.2(8) . .
C17 N2 C18 119.9(10) . .
C18 N2 Dy3 111.6(6) . .
C2 C1 C6 117.6(9) . .
O1 C1 C2 118.8(8) . .
O1 C1 C6 123.5(8) . .
C3 C2 C1 120.6(10) . .
C2 C3 C4 122.0(9) . .
C5 C4 C3 117.9(8) . .
C4 C5 C6 123.1(9) . .
C5 C6 C1 118.6(10) . .
C5 C6 C7 119.7(9) . .
C7 C6 C1 121.7(9) . .
N1 C7 C6 129.4(9) . .
N1 C8 C9 112.8(9) . .
C8 C9 C10 116.6(10) . .
C8 C9 O2 109.3(8) . .
O2 C9 C10 104.5(7) . .
O3 C10 C9 109.4(8) . .
C16 C11 C12 114.4(14) . .
O4 C11 C12 122.6(15) . .
O4 C11 C16 122.9(10) . .
C13 C12 C11 122.3(16) . .
C12 C13 C14 123.2(13) . .
C13 C14 C15 117.3(16) . .
C16 C15 C14 123.4(17) . .
C11 C16 C17 122.1(11) . .
C15 C16 C11 119.3(13) . .
C15 C16 C17 118.6(13) . .
N2 C17 C16 128.1(12) . .
C19 C18 N2 111.2(9) . .
C18 C19 C20 109.8(9) . .
O5 C19 C18 110.2(8) . .
O5 C19 C20 107.1(9) . .
O6 C20 C19 107.4(7) . .
C22 C21 Dy2 176.0(8) . .
O13 C21 Dy2 60.5(5) . .
O13 C21 C22 121.2(9) . .
O13 C21 O14 118.9(8) . .
O14 C21 Dy2 58.6(5) . .
O14 C21 C22 119.8(9) . .
O15 C23 C24 116.1(10) . .
O16 C23 C24 120.4(11) . .
O16 C23 O15 123.5(10) . .
C26 C25 Dy4 176.1(10) . .
O17 C25 Dy4 60.4(7) . .
O17 C25 C26 123.1(14) . .
O17 C25 O18 118.0(13) . .
O18 C25 Dy4 57.7(7) . .
O18 C25 C26 118.9(12) . .
O19 C27 C28 118.6(18) . .
O19 C27 O20 123.0(14) . .
O20 C27 C28 118.2(15) . .
C1 O1 Dy1 141.6(6) . .
Mo1 O2 Dy1 96.6(2) . .
C9 O2 Dy1 120.7(6) . .
C9 O2 Mo1 120.0(5) . .
Mo1 O3 Dy3 102.3(3) . 5_556
C10 O3 Dy3 139.8(6) . 5_556
C10 O3 Mo1 116.1(6) . .
C11 O4 Dy3 135.3(8) . .
Mo2 O5 Dy3 96.2(2) . .
C19 O5 Dy3 122.0(6) . .
C19 O5 Mo2 119.1(6) . .
Mo2 O6 Dy1 104.3(2) . .
C20 O6 Dy1 140.1(6) . .
C20 O6 Mo2 114.0(6) . .
Dy2 O7 Dy1 111.0(2) . .
Mo1 O7 Dy1 102.9(3) . .
Mo1 O7 Dy2 146.0(3) . .
Mo1 O9 Dy3 109.5(3) . 5_556
Dy4 O10 Dy3 110.8(3) . .
Mo2 O10 Dy3 103.2(3) . .
Mo2 O10 Dy4 145.9(4) . .
Mo2 O12 Dy1 108.7(3) . .
Dy1 O13 Dy2 104.4(3) . .
C21 O13 Dy1 154.6(5) . .
C21 O13 Dy2 93.9(5) . .
C21 O14 Dy2 95.0(5) . .
C23 O15 Dy1 131.9(7) . .
C23 O16 Dy2 128.1(7) . .
Dy3 O17 Dy4 104.4(3) . .
C25 O17 Dy3 153.3(9) . .
C25 O17 Dy4 94.6(9) . .
C25 O18 Dy4 95.5(7) . .
C27 O19 Dy3 144.5(11) . .
C27 O20 Dy4 133.4(9) . .
C34 C33 N3 108.8(17) . .
C29 N3 C33 100.6(19) . .
C31 N3 C33 101(2) . .
C31 N3 C29 122(2) . .
C30 C29 N3 101(2) . .
N3 C31 C32 130(3) . .

loop_
_geom_bond_atom_site_label_1
_geom_bond_atom_site_label_2
_geom_bond_distance
_geom_bond_site_symmetry_2
Dy1 Dy2 3.8541(6) .
Dy1 Mo1 3.3557(9) .
Dy1 Mo2 3.4575(10) .
Dy1 N1 2.452(8) .
Dy1 O1 2.191(6) .
Dy1 O2 2.431(7) .
Dy1 O6 2.350(6) .
Dy1 O7 2.429(6) .
Dy1 O12 2.449(6) .
Dy1 O13 2.365(6) .
Dy1 O15 2.336(8) .
Dy2 Dy1 3.8541(6) 5_556
Dy2 C21 2.880(9) 5_556
Dy2 C21 2.880(9) .
Dy2 O7 2.246(6) 5_556
Dy2 O7 2.246(6) .
Dy2 O13 2.511(6) .
Dy2 O13 2.511(6) 5_556
Dy2 O14 2.468(8) 5_556
Dy2 O14 2.468(8) .
Dy2 O16 2.306(7) 5_556
Dy2 O16 2.306(7) .
Dy3 Dy4 3.8533(8) .
Dy3 Mo1 3.4464(9) 5_556
Dy3 Mo2 3.3477(10) .
Dy3 N2 2.466(9) .
Dy3 O3 2.388(7) 5_556
Dy3 O4 2.226(8) .
Dy3 O5 2.433(7) .
Dy3 O9 2.418(7) 5_556
Dy3 O10 2.421(8) .
Dy3 O17 2.370(8) .
Dy3 O19 2.348(9) .
Dy4 Dy3 3.8533(8) 5_556
Dy4 C25 2.870(14) .
Dy4 C25 2.870(14) 5_556
Dy4 O10 2.258(7) 5_556
Dy4 O10 2.258(6) .
Dy4 O17 2.504(9) .
Dy4 O17 2.504(9) 5_556
Dy4 O18 2.438(11) 5_556
Dy4 O18 2.438(11) .
Dy4 O20 2.266(10) .
Dy4 O20 2.266(10) 5_556
Mo1 Dy3 3.4464(9) 5_556
Mo1 O2 2.049(6) .
Mo1 O3 2.028(6) .
Mo1 O7 1.837(6) .
Mo1 O8 1.715(7) .
Mo1 O9 1.778(6) .
Mo2 O5 2.051(7) .
Mo2 O6 2.021(7) .
Mo2 O10 1.823(7) .
Mo2 O11 1.712(8) .
Mo2 O12 1.777(7) .
N1 C7 1.300(12) .
N1 C8 1.439(13) .
N2 C17 1.222(13) .
N2 C18 1.508(13) .
C1 C2 1.425(13) .
C1 C6 1.432(14) .
C1 O1 1.311(11) .
C2 C3 1.375(14) .
C3 C4 1.391(15) .
C4 C5 1.374(13) .
C5 C6 1.399(13) .
C6 C7 1.429(15) .
C8 C9 1.459(16) .
C9 C10 1.538(14) .
C9 O2 1.466(11) .
C10 O3 1.399(13) .
C11 C12 1.490(18) .
C11 C16 1.44(2) .
C11 O4 1.280(17) .
C12 C13 1.34(3) .
C13 C14 1.35(3) .
C14 C15 1.41(2) .
C15 C16 1.398(19) .
C16 C17 1.454(17) .
C18 C19 1.480(14) .
C19 C20 1.515(16) .
C19 O5 1.413(12) .
C20 O6 1.440(10) .
C21 C22 1.505(13) .
C21 O13 1.249(11) .
C21 O14 1.284(12) .
C23 C24 1.500(16) .
C23 O15 1.276(14) .
C23 O16 1.221(13) .
C25 C26 1.50(2) .
C25 O17 1.216(14) .
C25 O18 1.300(17) .
C27 C28 1.52(2) .
C27 O19 1.192(18) .
C27 O20 1.32(2) .
O3 Dy3 2.388(7) 5_556
O9 Dy3 2.418(7) 5_556
C33 N3 1.71(4) .
C33 C34 1.32(3) .
N3 C29 1.65(3) .
N3 C31 1.25(3) .
C29 C30 1.30(3) .
C31 C32 1.58(3) .
